data_2020732
loop_
_publ_author_name
'Wu, Yun-Deng'
'Zhang, Xiao-Lei'
'Liu, Xiao-Hong'
'Xu, Jian'
'Zhang, Mei'
'Shen, Kun'
'Zhang, Si-Han'
'He, Yong-Mei'
'Ma, Yan'
'Zhang, Ai-Hua'

_publ_section_title
;
 The preparation, characterization, structure and dissolution analysis of
 apremilast solvatomorphs
;
_journal_coeditor_code FM3048
_journal_issue 4
_journal_name_full 'Acta Crystallographica Section C Structural Chemistry'
_journal_paper_doi 10.1107/S2053229617002984
_journal_volume 73
_journal_year 2017
_chemical_formula_iupac 'C22 H24 N2 O7 S, 0.5C7 H8'
_chemical_formula_moiety 'C22 H24 N2 O7 S, 0.5(C7 H8)'
_chemical_formula_sum 'C25.5 H28 N2 O7 S'
_chemical_formula_weight 506.56
_chemical_name_systematic
'(<i>S</i>)-2-[1-(3-Ethoxy-4-methoxyphenyl)-2-(methylsulfonyl)ethyl]-4-acetamidoisoindoline-1,3-dione toluene hemisolvate'
_space_group_crystal_system tetragonal
_space_group_IT_number 92
_space_group_name_Hall 'P 4abw 2nw'
_space_group_name_H-M_alt 'P 41 21 2'
_symmetry_space_group_name_Hall 'P 4abw 2nw'
_symmetry_space_group_name_H-M 'P 41 21 2'
_atom_sites_solution_hydrogens geom
_atom_sites_solution_primary dual
_audit_creation_method
;
OLEX2 1.2-beta
(compiled 2016.07.08 svn.r3312 for OlexSys, GUI svn.r5203)
;
_cell_angle_alpha 90
_cell_angle_beta 90
_cell_angle_gamma 90
_cell_formula_units_Z 8
_cell_length_a 12.980(3)
_cell_length_b 12.980(3)
_cell_length_c 29.734(6)
_cell_measurement_reflns_used 25
_cell_measurement_temperature 293
_cell_measurement_theta_max 12
_cell_measurement_theta_min 9
_cell_volume 5009.6(19)
_computing_cell_refinement '<i>CAD-4 EXPRESS</i> (Enraf--Nonius, 1989)'
_computing_data_collection '<i>CAD-4 EXPRESS</i> (Enraf--Nonius, 1989)'
_computing_data_reduction 'XCAD4 (Harms & Wocadlo, 1995)'
_computing_molecular_graphics
;
OLEX2 (Dolomanov <i>et al.</i>,  2009)
;
_computing_publication_material
;
OLEX2 (Dolomanov <i>et al.</i>,  2009)
and PLATON (Spek, 2009)
;
_computing_structure_refinement
;
SHELXL2014 (Sheldrick, 2015b)
;
_computing_structure_solution
;
SHELXT (Sheldrick, 2015a)
;
_diffrn_ambient_temperature 293.0
_diffrn_measured_fraction_theta_full 1.000
_diffrn_measured_fraction_theta_max 1.000
_diffrn_measurement_device_type 'Enraf--Nonius CAD-4'
_diffrn_measurement_method \w/2\q
_diffrn_radiation_type MoK\a
_diffrn_radiation_wavelength 0.71073
_diffrn_reflns_av_R_equivalents 0.0990
_diffrn_reflns_limit_h_max 15
_diffrn_reflns_limit_h_min -15
_diffrn_reflns_limit_k_max 0
_diffrn_reflns_limit_k_min -15
_diffrn_reflns_limit_l_max 0
_diffrn_reflns_limit_l_min -35
_diffrn_reflns_number 7337
_diffrn_reflns_theta_full 25.027
_diffrn_reflns_theta_max 25.027
_diffrn_reflns_theta_min 1.712
_diffrn_standards_decay_% 1
_diffrn_standards_interval_count 60
_diffrn_standards_number 1
_exptl_absorpt_coefficient_mu 0.177
_exptl_absorpt_correction_type none
_exptl_crystal_colour colourless
_exptl_crystal_density_diffrn 1.343
_exptl_crystal_density_method 'not measured'
_exptl_crystal_description block
_exptl_crystal_F_000 2136
_exptl_crystal_size_max 0.2
_exptl_crystal_size_mid 0.1
_exptl_crystal_size_min 0.1
_refine_diff_density_max 0.272
_refine_diff_density_min -0.255
_refine_ls_abs_structure_details
;
Flack <i>x</i> determined using 403 quotients [(I+)-(I-)]/[(I+)+(I-)]
(Parsons <i>et al.</i>,  2013)
;
_refine_ls_abs_structure_Flack -0.1(2)
_refine_ls_extinction_method none
_refine_ls_goodness_of_fit_ref 1.005
_refine_ls_hydrogen_treatment constr
_refine_ls_matrix_type full
_refine_ls_number_parameters 321
_refine_ls_number_reflns 4433
_refine_ls_number_restraints 87
_refine_ls_restrained_S_all 1.003
_refine_ls_R_factor_all 0.1815
_refine_ls_R_factor_gt 0.0985
_refine_ls_shift/su_max 0.000
_refine_ls_shift/su_mean 0.000
_refine_ls_structure_factor_coef Fsqd
_refine_ls_weighting_details 'w=1/[\s^2^(Fo^2^)+(0.0625P)^2^] where P=(Fo^2^+2Fc^2^)/3'
_refine_ls_weighting_scheme calc
_refine_ls_wR_factor_gt 0.1824
_refine_ls_wR_factor_ref 0.2244
_reflns_number_gt 1916
_reflns_number_total 4433
_reflns_threshold_expression 'I > 2\s(I)'
_cod_data_source_file fm3048sup1.cif
_cod_data_source_block 2
_cod_original_cell_volume 5010(3)
_cod_original_formula_sum 'C25.50 H28 N2 O7 S'
_cod_database_code 2020732
_shelx_space_group_comment
;
The symmetry employed for this shelxl refinement is uniquely defined
by the following loop, which should always be used as a source of
symmetry information in preference to the above space-group names.
They are only intended as comments.
;

loop_
_space_group_symop_operation_xyz
'x, y, z'
'-y+1/2, x+1/2, z+1/4'
'-x, -y, z+1/2'
'y+1/2, -x+1/2, z+3/4'
'x+1/2, -y+1/2, -z+3/4'
'y, x, -z'
'-x+1/2, y+1/2, -z+1/4'
'-y, -x, -z+1/2'

loop_
_atom_site_type_symbol
_atom_site_label
_atom_site_fract_x
_atom_site_fract_y
_atom_site_fract_z
_atom_site_U_iso_or_equiv
_atom_site_adp_type
_atom_site_calc_flag
_atom_site_occupancy
_atom_site_disorder_assembly
_atom_site_disorder_group
S S1 0.1605(2) 0.5996(2) 0.71358(10) 0.0541(7) Uani d 1 . .
O O1 0.2073(5) 0.6918(5) 0.6956(2) 0.069(2) Uani d 1 . .
O O2 0.0732(5) 0.5572(5) 0.6882(3) 0.070(2) Uani d 1 . .
O O3 0.5370(5) 0.2469(5) 0.7659(2) 0.069(2) Uani d 1 . .
O O4 0.5544(5) 0.1111(5) 0.7012(3) 0.077(2) Uani d 1 . .
O O5 0.4666(5) 0.6011(6) 0.6956(2) 0.063(2) Uani d 1 . .
O O6 0.2364(5) 0.5239(5) 0.5839(2) 0.056(2) Uani d 1 . .
O O7 0.3242(5) 0.7975(5) 0.4604(3) 0.072(2) Uani d 1 . .
N N1 0.3419(5) 0.5391(6) 0.6464(3) 0.041(2) Uani d 1 . .
N N2 0.2963(6) 0.6819(6) 0.5156(3) 0.054(2) Uani d 1 . .
H H2 0.2590 0.6293 0.5223 0.065 Uiso calc 1 . .
C C1 0.2935(7) 0.4604(7) 0.6750(4) 0.054(3) Uani d 1 . .
H H1 0.2328 0.4347 0.6589 0.064 Uiso calc 1 . .
C C2 0.2560(7) 0.5033(7) 0.7203(3) 0.053(3) Uani d 1 . .
H H2A 0.3142 0.5321 0.7365 0.063 Uiso calc 1 . .
H H2B 0.2282 0.4474 0.7382 0.063 Uiso calc 1 . .
C C3 0.1219(9) 0.6235(8) 0.7696(4) 0.085(4) Uani d 1 . .
H H3A 0.1816 0.6369 0.7877 0.128 Uiso calc 1 . .
H H3B 0.0862 0.5644 0.7811 0.128 Uiso calc 1 . .
H H3C 0.0770 0.6823 0.7703 0.128 Uiso calc 1 . .
C C4 0.3668(3) 0.3676(3) 0.68242(18) 0.042(2) Uani d 1 . .
C C5 0.4197(4) 0.3525(4) 0.72254(17) 0.049(3) Uani d 1 . .
H H5 0.4129 0.3999 0.7458 0.058 Uiso calc 1 . .
C C6 0.4827(5) 0.2668(4) 0.72783(19) 0.052(3) Uani d 1 . .
C C7 0.4929(4) 0.1961(3) 0.6930(2) 0.051(3) Uani d 1 . .
C C8 0.4400(5) 0.2111(4) 0.6529(2) 0.058(3) Uani d 1 . .
H H8 0.4468 0.1638 0.6296 0.070 Uiso calc 1 . .
C C9 0.3770(4) 0.2968(4) 0.64759(16) 0.055(3) Uani d 1 . .
H H9 0.3416 0.3069 0.6208 0.066 Uiso calc 1 . .
C C10 0.5370(8) 0.3212(8) 0.8012(4) 0.073(4) Uani d 1 . .
H H10A 0.4688 0.3254 0.8145 0.087 Uiso calc 1 . .
H H10B 0.5544 0.3884 0.7892 0.087 Uiso calc 1 . .
C C11 0.6137(10) 0.2914(9) 0.8365(4) 0.104(5) Uani d 1 . .
H H11A 0.6797 0.2806 0.8228 0.155 Uiso calc 1 . .
H H11B 0.5916 0.2291 0.8510 0.155 Uiso calc 1 . .
H H11C 0.6188 0.3455 0.8584 0.155 Uiso calc 1 . .
C C12 0.5718(11) 0.0421(9) 0.6639(4) 0.106(5) Uani d 1 . .
H H12A 0.6046 0.0789 0.6398 0.160 Uiso calc 1 . .
H H12B 0.5071 0.0151 0.6536 0.160 Uiso calc 1 . .
H H12C 0.6153 -0.0136 0.6734 0.160 Uiso calc 1 . .
C C13 0.4202(7) 0.6045(8) 0.6600(4) 0.055(3) Uani d 1 . .
C C14 0.4363(4) 0.6793(4) 0.62356(17) 0.049(3) Uani d 1 . .
C C15 0.5047(4) 0.7609(4) 0.6183(2) 0.064(3) Uani d 1 . .
H H15 0.5510 0.7768 0.6411 0.077 Uiso calc 1 . .
C C16 0.5038(4) 0.8185(4) 0.5789(2) 0.068(4) Uani d 1 . .
H H16 0.5495 0.8731 0.5753 0.082 Uiso calc 1 . .
C C17 0.4346(5) 0.7946(5) 0.54477(19) 0.060(3) Uani d 1 . .
H H17 0.4340 0.8332 0.5184 0.071 Uiso calc 1 . .
C C18 0.3662(4) 0.7131(5) 0.55005(18) 0.049(3) Uani d 1 . .
C C19 0.3671(4) 0.6554(4) 0.58945(19) 0.044(3) Uani d 1 . .
C C20 0.3052(7) 0.5686(7) 0.6042(3) 0.043(2) Uani d 1 . .
C C21 0.2791(7) 0.7213(8) 0.4743(4) 0.059(3) Uani d 1 . .
C C22 0.2084(8) 0.6592(8) 0.4454(4) 0.074(4) Uani d 1 . .
H H22A 0.1902 0.6983 0.4192 0.110 Uiso calc 1 . .
H H22B 0.1472 0.6425 0.4620 0.110 Uiso calc 1 . .
H H22C 0.2424 0.5968 0.4364 0.110 Uiso calc 1 . .
C C45 0.5776(13) 0.5377(13) 0.5355(7) 0.091(5) Uani d 0.5 A -1
H H45 0.6262 0.5619 0.5560 0.110 Uiso calc 0.5 A -1
C C46 0.5124(16) 0.4572(14) 0.5474(7) 0.097(6) Uani d 0.5 A -1
H H46 0.5173 0.4276 0.5758 0.117 Uiso calc 0.5 A -1
C C47 0.440(2) 0.421(2) 0.5168(8) 0.089(6) Uani d 0.5 A -1
H H47 0.3962 0.3673 0.5248 0.107 Uiso calc 0.5 A -1
C C48 0.4325(19) 0.465(2) 0.4744(8) 0.103(6) Uani d 0.5 A -1
H H48 0.3840 0.4413 0.4540 0.124 Uiso calc 0.5 A -1
C C49 0.4978(17) 0.5459(17) 0.4625(7) 0.110(6) Uani d 0.5 A -1
H H49 0.4929 0.5756 0.4342 0.132 Uiso calc 0.5 A -1
C C50 0.5703(15) 0.5820(14) 0.4931(8) 0.096(5) Uani d 0.5 A -1
C C51 0.630(2) 0.669(2) 0.4782(10) 0.148(9) Uani d 0.5 A -1
H H51A 0.6307 0.7207 0.5011 0.222 Uiso calc 0.5 A -1
H H51B 0.6006 0.6964 0.4512 0.222 Uiso calc 0.5 A -1
H H51C 0.6997 0.6469 0.4722 0.222 Uiso calc 0.5 A -1

loop_
_atom_site_aniso_label
_atom_site_aniso_U_11
_atom_site_aniso_U_22
_atom_site_aniso_U_33
_atom_site_aniso_U_12
_atom_site_aniso_U_13
_atom_site_aniso_U_23
S1 0.0502(15) 0.0470(14) 0.0652(17) 0.0127(13) 0.0022(15) 0.0027(15)
O1 0.080(5) 0.052(4) 0.075(6) 0.003(4) 0.012(4) 0.020(4)
O2 0.040(4) 0.075(5) 0.096(6) -0.002(4) -0.010(4) 0.015(4)
O3 0.076(5) 0.055(4) 0.075(5) 0.009(4) -0.025(4) -0.008(4)
O4 0.074(5) 0.056(4) 0.100(7) 0.018(4) -0.008(5) -0.008(5)
O5 0.049(4) 0.076(5) 0.065(5) -0.012(4) 0.000(4) -0.015(4)
O6 0.054(4) 0.052(4) 0.062(5) -0.008(3) -0.014(4) 0.001(4)
O7 0.069(5) 0.074(5) 0.071(5) -0.011(4) -0.008(4) 0.024(4)
N1 0.030(4) 0.039(4) 0.054(5) -0.003(3) -0.006(4) -0.005(4)
N2 0.045(5) 0.059(5) 0.058(6) -0.007(4) -0.011(4) 0.007(4)
C1 0.045(6) 0.047(6) 0.069(7) -0.010(5) -0.008(6) 0.002(6)
C2 0.052(6) 0.034(5) 0.072(7) 0.013(4) -0.004(6) 0.009(5)
C3 0.122(10) 0.068(8) 0.065(8) 0.032(7) 0.026(7) -0.006(6)
C4 0.043(6) 0.028(5) 0.056(6) -0.005(4) -0.002(5) -0.005(4)
C5 0.046(6) 0.035(5) 0.065(7) 0.000(4) 0.000(5) -0.009(5)
C6 0.060(7) 0.042(6) 0.054(7) -0.004(5) -0.006(5) -0.005(5)
C7 0.065(6) 0.023(5) 0.065(7) -0.011(5) -0.013(6) -0.001(5)
C8 0.051(6) 0.047(6) 0.076(8) -0.001(5) 0.017(6) -0.014(6)
C9 0.060(7) 0.027(5) 0.077(8) 0.007(5) -0.007(6) 0.002(5)
C10 0.084(8) 0.068(7) 0.067(8) -0.005(7) -0.028(7) -0.015(7)
C11 0.139(12) 0.077(9) 0.094(10) 0.012(9) -0.047(9) -0.021(8)
C12 0.152(12) 0.068(8) 0.099(11) 0.058(8) 0.032(9) -0.027(7)
C13 0.037(6) 0.055(6) 0.072(8) -0.003(5) -0.008(5) -0.016(6)
C14 0.050(6) 0.038(6) 0.058(7) -0.001(5) 0.005(5) -0.002(5)
C15 0.047(6) 0.051(6) 0.094(9) -0.007(6) 0.003(6) -0.002(6)
C16 0.040(6) 0.059(7) 0.105(10) -0.011(6) -0.005(6) 0.000(7)
C17 0.046(6) 0.046(6) 0.087(9) -0.010(5) 0.011(6) 0.019(6)
C18 0.036(5) 0.049(6) 0.062(7) 0.005(5) 0.007(5) 0.014(5)
C19 0.038(5) 0.031(5) 0.064(7) -0.005(4) 0.013(5) 0.002(5)
C20 0.045(5) 0.039(5) 0.046(6) 0.012(5) -0.005(5) -0.005(5)
C21 0.038(6) 0.064(7) 0.074(8) 0.001(5) 0.007(6) 0.000(6)
C22 0.067(7) 0.068(7) 0.086(9) 0.004(6) -0.011(7) -0.003(7)
C45 0.081(9) 0.083(8) 0.110(8) 0.015(7) 0.021(6) -0.017(6)
C46 0.089(9) 0.094(9) 0.109(9) 0.007(7) 0.009(7) -0.010(7)
C47 0.080(9) 0.087(9) 0.100(8) 0.017(7) 0.012(6) -0.016(6)
C48 0.102(10) 0.101(9) 0.107(8) 0.015(7) 0.011(7) -0.010(7)
C49 0.109(9) 0.104(9) 0.118(9) 0.013(7) 0.016(7) -0.012(7)
C50 0.093(8) 0.090(8) 0.104(8) 0.020(6) 0.023(6) -0.018(6)
C51 0.158(15) 0.125(12) 0.161(17) -0.012(10) 0.034(12) -0.002(10)

loop_
_atom_type_symbol
_atom_type_description
_atom_type_scat_dispersion_real
_atom_type_scat_dispersion_imag
_atom_type_scat_source
C C 0.0033 0.0016 'International Tables Vol C Tables 4.2.6.8 and 6.1.1.4'
H H 0.0000 0.0000 'International Tables Vol C Tables 4.2.6.8 and 6.1.1.4'
N N 0.0061 0.0033 'International Tables Vol C Tables 4.2.6.8 and 6.1.1.4'
O O 0.0106 0.0060 'International Tables Vol C Tables 4.2.6.8 and 6.1.1.4'
S S 0.1246 0.1234 'International Tables Vol C Tables 4.2.6.8 and 6.1.1.4'

loop_
_geom_angle_atom_site_label_1
_geom_angle_atom_site_label_2
_geom_angle_atom_site_label_3
_geom_angle
O1 S1 O2 116.4(4)
O1 S1 C2 109.4(4)
O1 S1 C3 108.8(5)
O2 S1 C2 109.6(4)
O2 S1 C3 109.4(5)
C3 S1 C2 102.4(5)
C6 O3 C10 119.1(7)
C7 O4 C12 116.8(8)
C13 N1 C1 124.7(8)
C13 N1 C20 110.2(8)
C20 N1 C1 124.4(7)
C18 N2 H2 114.7
C21 N2 H2 114.7
C21 N2 C18 130.6(8)
N1 C1 H1 107.3
N1 C1 C2 113.1(8)
N1 C1 C4 111.1(7)
C2 C1 H1 107.3
C2 C1 C4 110.4(7)
C4 C1 H1 107.3
S1 C2 H2A 109.2
S1 C2 H2B 109.2
C1 C2 S1 112.1(7)
C1 C2 H2A 109.2
C1 C2 H2B 109.2
H2A C2 H2B 107.9
S1 C3 H3A 109.5
S1 C3 H3B 109.5
S1 C3 H3C 109.5
H3A C3 H3B 109.5
H3A C3 H3C 109.5
H3B C3 H3C 109.5
C5 C4 C1 122.3(5)
C5 C4 C9 120.0
C9 C4 C1 117.7(5)
C4 C5 H5 120.0
C6 C5 C4 120.0
C6 C5 H5 120.0
O3 C6 C5 123.5(5)
O3 C6 C7 116.5(5)
C5 C6 C7 120.0
O4 C7 C6 116.8(5)
O4 C7 C8 123.2(5)
C8 C7 C6 120.0
C7 C8 H8 120.0
C7 C8 C9 120.0
C9 C8 H8 120.0
C4 C9 H9 120.0
C8 C9 C4 120.0
C8 C9 H9 120.0
O3 C10 H10A 109.7
O3 C10 H10B 109.7
O3 C10 C11 110.0(9)
H10A C10 H10B 108.2
C11 C10 H10A 109.7
C11 C10 H10B 109.7
C10 C11 H11A 109.5
C10 C11 H11B 109.5
C10 C11 H11C 109.5
H11A C11 H11B 109.5
H11A C11 H11C 109.5
H11B C11 H11C 109.5
O4 C12 H12A 109.5
O4 C12 H12B 109.5
O4 C12 H12C 109.5
H12A C12 H12B 109.5
H12A C12 H12C 109.5
H12B C12 H12C 109.5
O5 C13 N1 126.5(10)
O5 C13 C14 126.5(9)
N1 C13 C14 107.1(8)
C15 C14 C13 132.6(5)
C15 C14 C19 120.0
C19 C14 C13 107.4(5)
C14 C15 H15 120.0
C16 C15 C14 120.0
C16 C15 H15 120.0
C15 C16 H16 120.0
C15 C16 C17 120.0
C17 C16 H16 120.0
C16 C17 H17 120.0
C18 C17 C16 120.0
C18 C17 H17 120.0
C17 C18 N2 122.7(5)
C19 C18 N2 117.2(5)
C19 C18 C17 120.0
C14 C19 C20 108.1(5)
C18 C19 C14 120.0
C18 C19 C20 131.9(5)
O6 C20 N1 124.2(8)
O6 C20 C19 128.5(8)
N1 C20 C19 107.2(7)
O7 C21 N2 122.4(10)
O7 C21 C22 122.4(10)
N2 C21 C22 114.9(9)
C21 C22 H22A 109.5
C21 C22 H22B 109.5
C21 C22 H22C 109.5
H22A C22 H22B 109.5
H22A C22 H22C 109.5
H22B C22 H22C 109.5
C46 C45 H45 120.0
C46 C45 C50 120.0
C50 C45 H45 120.0
C45 C46 H46 120.0
C47 C46 C45 120.0
C47 C46 H46 120.0
C46 C47 H47 120.0
C48 C47 C46 120.0
C48 C47 H47 120.0
C47 C48 H48 120.0
C47 C48 C49 120.0
C49 C48 H48 120.0
C48 C49 H49 120.0
C48 C49 C50 120.0
C50 C49 H49 120.0
C45 C50 C51 124.5(17)
C49 C50 C45 120.0
C49 C50 C51 115.4(17)
C50 C51 H51A 109.5
C50 C51 H51B 109.5
C50 C51 H51C 109.5
H51A C51 H51B 109.5
H51A C51 H51C 109.5
H51B C51 H51C 109.5

loop_
_geom_bond_atom_site_label_1
_geom_bond_atom_site_label_2
_geom_bond_distance
S1 O1 1.445(7)
S1 O2 1.468(7)
S1 C2 1.772(9)
S1 C3 1.766(11)
O3 C6 1.359(8)
O3 C10 1.425(11)
O4 C7 1.384(8)
O4 C12 1.443(12)
O5 C13 1.219(11)
O6 C20 1.225(10)
O7 C21 1.222(11)
N1 C1 1.469(12)
N1 C13 1.386(11)
N1 C20 1.395(11)
N2 H2 0.8600
N2 C18 1.427(9)
N2 C21 1.348(12)
C1 H1 0.9800
C1 C2 1.539(13)
C1 C4 1.552(10)
C2 H2A 0.9700
C2 H2B 0.9700
C3 H3A 0.9600
C3 H3B 0.9600
C3 H3C 0.9600
C4 C5 1.3900
C4 C9 1.3900
C5 H5 0.9300
C5 C6 1.3900
C6 C7 1.3900
C7 C8 1.3900
C8 H8 0.9300
C8 C9 1.3900
C9 H9 0.9300
C10 H10A 0.9700
C10 H10B 0.9700
C10 C11 1.497(14)
C11 H11A 0.9600
C11 H11B 0.9600
C11 H11C 0.9600
C12 H12A 0.9600
C12 H12B 0.9600
C12 H12C 0.9600
C13 C14 1.470(12)
C14 C15 1.3900
C14 C19 1.3900
C15 H15 0.9300
C15 C16 1.3900
C16 H16 0.9300
C16 C17 1.3900
C17 H17 0.9300
C17 C18 1.3900
C18 C19 1.3900
C19 C20 1.451(10)
C21 C22 1.494(13)
C22 H22A 0.9600
C22 H22B 0.9600
C22 H22C 0.9600
C45 H45 0.9300
C45 C46 1.3900
C45 C50 1.3900
C46 H46 0.9300
C46 C47 1.3900
C47 H47 0.9300
C47 C48 1.3900
C48 H48 0.9300
C48 C49 1.3900
C49 H49 0.9300
C49 C50 1.3900
C50 C51 1.44(3)
C51 H51A 0.9600
C51 H51B 0.9600
C51 H51C 0.9600

loop_
_geom_hbond_atom_site_label_D
_geom_hbond_atom_site_label_H
_geom_hbond_atom_site_label_A
_geom_hbond_site_symmetry_A
_geom_hbond_distance_DH
_geom_hbond_distance_HA
_geom_hbond_distance_DA
_geom_hbond_angle_DHA
N2 H2 O6 . 0.86 2.30 2.988(10) 136.6
C2 H2A O5 8_666 0.97 2.30 3.135(12) 144.1
C2 H2A O5 . 0.97 2.49 3.101(12) 121.0
C2 H2B O7 7_546 0.97 2.56 3.530(12) 173.2
C3 H3A O1 8_666 0.96 2.65 3.427(14) 138.0
C3 H3C O6 2 0.96 2.40 3.063(12) 125.5
C5 H5 O5 8_666 0.93 2.46 3.392(8) 176.5
C8 H8 O2 7_546 0.93 2.46 3.370(9) 166.5
C12 H12C O7 2_645 0.96 2.63 3.576(13) 168.2
C17 H17 O7 . 0.93 2.28 2.889(9) 122.2

loop_
_geom_torsion_atom_site_label_1
_geom_torsion_atom_site_label_2
_geom_torsion_atom_site_label_3
_geom_torsion_atom_site_label_4
_geom_torsion
O1 S1 C2 C1 -71.1(8)
O2 S1 C2 C1 57.6(8)
O3 C6 C7 O4 2.1(6)
O3 C6 C7 C8 -179.9(6)
O4 C7 C8 C9 177.9(6)
O5 C13 C14 C15 1.5(14)
O5 C13 C14 C19 -179.7(9)
N1 C1 C2 S1 61.7(9)
N1 C1 C4 C5 104.0(7)
N1 C1 C4 C9 -77.4(8)
N1 C13 C14 C15 -178.9(5)
N1 C13 C14 C19 -0.2(8)
N2 C18 C19 C14 177.4(6)
N2 C18 C19 C20 -3.3(7)
C1 N1 C13 O5 7.0(16)
C1 N1 C13 C14 -172.6(7)
C1 N1 C20 O6 -9.3(14)
C1 N1 C20 C19 173.6(7)
C1 C4 C5 C6 178.6(5)
C1 C4 C9 C8 -178.7(5)
C2 C1 C4 C5 -22.3(9)
C2 C1 C4 C9 156.3(6)
C3 S1 C2 C1 173.6(7)
C4 C1 C2 S1 -173.1(5)
C4 C5 C6 O3 179.9(7)
C4 C5 C6 C7 0.0
C5 C4 C9 C8 0.0
C5 C6 C7 O4 -178.1(6)
C5 C6 C7 C8 0.0
C6 O3 C10 C11 -171.3(9)
C6 C7 C8 C9 0.0
C7 C8 C9 C4 0.0
C9 C4 C5 C6 0.0
C10 O3 C6 C5 -5.5(10)
C10 O3 C6 C7 174.4(7)
C12 O4 C7 C6 -175.0(7)
C12 O4 C7 C8 7.0(10)
C13 N1 C1 C2 51.6(12)
C13 N1 C1 C4 -73.3(11)
C13 N1 C20 O6 179.5(9)
C13 N1 C20 C19 2.5(10)
C13 C14 C15 C16 178.6(7)
C13 C14 C19 C18 -178.9(5)
C13 C14 C19 C20 1.7(6)
C14 C15 C16 C17 0.0
C14 C19 C20 O6 -179.4(8)
C14 C19 C20 N1 -2.6(7)
C15 C14 C19 C18 0.0
C15 C14 C19 C20 -179.4(5)
C15 C16 C17 C18 0.0
C16 C17 C18 N2 -177.3(6)
C16 C17 C18 C19 0.0
C17 C18 C19 C14 0.0
C17 C18 C19 C20 179.2(7)
C18 N2 C21 O7 -1.8(16)
C18 N2 C21 C22 172.6(8)
C18 C19 C20 O6 1.2(13)
C18 C19 C20 N1 178.1(5)
C19 C14 C15 C16 0.0
C20 N1 C1 C2 -118.3(9)
C20 N1 C1 C4 116.9(9)
C20 N1 C13 O5 178.1(10)
C20 N1 C13 C14 -1.5(10)
C21 N2 C18 C17 -1.9(12)
C21 N2 C18 C19 -179.2(8)
C45 C46 C47 C48 0.0
C46 C45 C50 C49 0.0
C46 C45 C50 C51 177(3)
C46 C47 C48 C49 0.0
C47 C48 C49 C50 0.0
C48 C49 C50 C45 0.0
C48 C49 C50 C51 -177(2)
C50 C45 C46 C47 0.0

_cod_database_fobs_code 2020732
